data_7018501
loop_
_publ_author_name
'Matsumoto, Jun'
'Suzuki, Tatsuya'
'Kajita, Yuji'
'Masuda, Hideki'

_publ_section_title
;
 Synthesis and characterization of cobalt(ii) complexes with tripodal
 polypyridine ligand bearing pivalamide groups. Selective formation of
 six- and seven-coordinate cobalt(ii) complexes.
;
_journal_issue 14
_journal_name_full 'Dalton transactions (Cambridge, England : 2003)'
_journal_page_first 4107
_journal_page_last 4117
_journal_paper_doi 10.1039/c2dt12056a
_journal_volume 41
_journal_year 2012
_chemical_formula_moiety 'C30 H39 Co N13 O2 '
_chemical_formula_sum 'C30 H39 Co N13 O2'
_chemical_formula_weight 672.66
_space_group_IT_number 14
_symmetry_cell_setting monoclinic
_symmetry_Int_Tables_number 14
_symmetry_space_group_name_Hall '-P 2ybc'
_symmetry_space_group_name_H-M 'P 1 21/c 1'
_cell_angle_alpha 90.0000
_cell_angle_beta 96.493(2)
_cell_angle_gamma 90.0000
_cell_formula_units_Z 4
_cell_length_a 10.2382(19)
_cell_length_b 9.9596(18)
_cell_length_c 32.203(6)
_cell_measurement_reflns_used 7366
_cell_measurement_temperature 173.1
_cell_measurement_theta_max 27.5
_cell_measurement_theta_min 3.0
_cell_volume 3262.6(10)
_computing_cell_refinement CrystalClear
_computing_data_collection CrystalClear
_computing_data_reduction CrystalStructure
_computing_publication_material 'CrystalStructure 3.8'
_computing_structure_refinement SHELXL
_computing_structure_solution SIR2004
_diffrn_detector_area_resol_mean 7.31
_diffrn_measured_fraction_theta_full 0.986
_diffrn_measured_fraction_theta_max 0.986
_diffrn_measurement_device_type 'Rigaku Mercury'
_diffrn_measurement_method \w
_diffrn_radiation_type 'Mo K\a'
_diffrn_radiation_wavelength 0.71070
_diffrn_reflns_av_R_equivalents 0.039
_diffrn_reflns_limit_h_max 13
_diffrn_reflns_limit_h_min -13
_diffrn_reflns_limit_k_max 12
_diffrn_reflns_limit_k_min -12
_diffrn_reflns_limit_l_max 40
_diffrn_reflns_limit_l_min -39
_diffrn_reflns_number 25016
_diffrn_reflns_theta_full 27.48
_diffrn_reflns_theta_max 27.48
_exptl_absorpt_coefficient_mu 0.576
_exptl_absorpt_correction_T_max 0.972
_exptl_absorpt_correction_T_min 0.852
_exptl_absorpt_correction_type multi-scan
_exptl_absorpt_process_details 'Jacobson, R. (1998) Private communication'
_exptl_crystal_colour red
_exptl_crystal_density_diffrn 1.369
_exptl_crystal_density_method 'not measured'
_exptl_crystal_description chip
_exptl_crystal_F_000 1412.00
_exptl_crystal_size_max 0.20
_exptl_crystal_size_mid 0.20
_exptl_crystal_size_min 0.05
_refine_diff_density_max 0.46
_refine_diff_density_min -0.38
_refine_ls_extinction_method none
_refine_ls_goodness_of_fit_ref 1.052
_refine_ls_hydrogen_treatment refall
_refine_ls_number_parameters 416
_refine_ls_number_reflns 7374
_refine_ls_R_factor_gt 0.0486
_refine_ls_shift/su_max 0.0010
_refine_ls_structure_factor_coef Fsqd
_refine_ls_weighting_details 'w = 1/[\s^2^(Fo^2^)+(0.0598P)^2^+1.1597P] where P=(Fo^2^+2Fc^2^)/3'
_refine_ls_weighting_scheme calc
_refine_ls_wR_factor_ref 0.1304
_reflns_number_gt 5583
_reflns_number_total 7374
_reflns_threshold_expression F^2^>2.0\s(F^2^)
_cod_data_source_file c2dt12056a.txt
_cod_data_source_block '__100605_CoCl2BPPA_NaN3'
_cod_original_formula_sum 'C30 H39 Co N13 O2 '
_cod_database_code 7018501

loop_
_symmetry_equiv_pos_site_id
_symmetry_equiv_pos_as_xyz
1 +X,+Y,+Z
2 -X,1/2+Y,1/2-Z
3 -X,-Y,-Z
4 +X,1/2-Y,1/2+Z

loop_
_atom_site_label
_atom_site_type_symbol
_atom_site_fract_x
_atom_site_fract_y
_atom_site_fract_z
_atom_site_U_iso_or_equiv
_atom_site_adp_type
_atom_site_occupancy
_atom_site_symmetry_multiplicity
_atom_site_calc_flag
_atom_site_refinement_flags
Co(1) Co 0.38871(3) 0.09201(3) 0.617084(10) 0.03087(11) Uani 1.00 1 d .
O(1) O 0.2140(2) -0.0292(2) 0.77738(6) 0.0595(5) Uani 1.00 1 d .
O(2) O 0.1778(2) -0.1389(2) 0.46230(6) 0.0602(6) Uani 1.00 1 d .
N(1) N 0.4596(2) 0.2914(2) 0.61153(7) 0.0388(4) Uani 1.00 1 d .
N(2) N 0.20495(19) 0.19681(19) 0.61530(6) 0.0310(4) Uani 1.00 1 d .
N(3) N 0.4012(2) 0.1660(2) 0.68560(6) 0.0346(4) Uani 1.00 1 d .
N(4) N 0.39063(19) 0.11559(19) 0.54826(6) 0.0314(4) Uani 1.00 1 d .
N(5) N 0.2732(2) 0.0028(2) 0.71229(6) 0.0356(4) Uani 1.00 1 d .
N(6) N 0.24273(19) -0.05159(19) 0.52632(6) 0.0305(4) Uani 1.00 1 d .
N(7) N 0.3002(2) -0.09238(19) 0.62252(6) 0.0318(4) Uani 1.00 1 d .
N(8) N 0.3622(2) -0.19492(19) 0.62421(6) 0.0341(4) Uani 1.00 1 d .
N(9) N 0.4176(2) -0.2946(2) 0.62594(9) 0.0532(6) Uani 1.00 1 d .
N(10) N 0.5736(2) 0.0077(2) 0.62255(9) 0.0536(6) Uani 1.00 1 d .
N(11) N 0.6581(2) 0.0107(2) 0.64545(7) 0.0418(5) Uani 1.00 1 d .
N(12) N 0.7553(3) 0.0137(3) 0.67104(10) 0.0828(9) Uani 1.00 1 d .
N(13) N 0.7670(3) -0.4585(3) 0.56548(11) 0.0793(9) Uani 1.00 1 d .
C(1) C 0.3456(2) 0.3836(2) 0.60165(9) 0.0440(6) Uani 1.00 1 d .
C(2) C 0.2207(2) 0.3314(2) 0.61610(7) 0.0359(5) Uani 1.00 1 d .
C(3) C 0.0902(2) 0.1460(2) 0.62385(7) 0.0341(5) Uani 1.00 1 d .
C(4) C -0.0113(2) 0.2251(3) 0.63453(8) 0.0479(6) Uani 1.00 1 d .
C(5) C 0.0087(3) 0.3621(3) 0.63734(9) 0.0563(8) Uani 1.00 1 d .
C(6) C 0.1253(3) 0.4157(2) 0.62767(8) 0.0465(6) Uani 1.00 1 d .
C(7) C 0.5358(2) 0.3252(2) 0.65194(9) 0.0476(6) Uani 1.00 1 d .
C(8) C 0.4595(2) 0.2889(2) 0.68749(8) 0.0400(6) Uani 1.00 1 d .
C(9) C 0.3342(2) 0.1291(2) 0.71711(8) 0.0363(5) Uani 1.00 1 d .
C(10) C 0.3231(3) 0.2120(3) 0.75137(9) 0.0524(7) Uani 1.00 1 d .
C(11) C 0.3829(3) 0.3373(3) 0.75204(10) 0.0591(8) Uani 1.00 1 d .
C(12) C 0.4515(3) 0.3762(2) 0.72038(9) 0.0502(7) Uani 1.00 1 d .
C(13) C 0.5433(2) 0.2873(2) 0.57721(9) 0.0463(6) Uani 1.00 1 d .
C(14) C 0.4732(2) 0.2167(2) 0.54022(8) 0.0375(5) Uani 1.00 1 d .
C(15) C 0.3296(2) 0.0478(2) 0.51554(7) 0.0308(4) Uani 1.00 1 d .
C(16) C 0.3512(2) 0.0764(2) 0.47418(8) 0.0372(5) Uani 1.00 1 d .
C(17) C 0.4354(2) 0.1789(2) 0.46730(9) 0.0431(6) Uani 1.00 1 d .
C(18) C 0.4953(2) 0.2522(2) 0.50027(9) 0.0445(6) Uani 1.00 1 d .
C(19) C 0.2143(2) -0.0690(2) 0.74170(8) 0.0393(5) Uani 1.00 1 d .
C(20) C 0.1520(2) -0.2031(2) 0.72700(8) 0.0409(6) Uani 1.00 1 d .
C(21) C 0.2628(3) -0.3048(2) 0.72302(9) 0.0515(7) Uani 1.00 1 d .
C(22) C 0.0660(2) -0.1905(3) 0.68530(9) 0.0503(7) Uani 1.00 1 d .
C(23) C 0.0670(3) -0.2525(3) 0.76002(10) 0.0699(10) Uani 1.00 1 d .
C(24) C 0.1688(2) -0.1377(2) 0.49958(7) 0.0340(5) Uani 1.00 1 d .
C(25) C 0.0790(2) -0.2351(2) 0.51960(7) 0.0327(5) Uani 1.00 1 d .
C(26) C 0.0179(2) -0.1727(2) 0.55642(8) 0.0440(6) Uani 1.00 1 d .
C(27) C 0.1620(2) -0.3576(2) 0.53414(9) 0.0448(6) Uani 1.00 1 d .
C(28) C -0.0309(2) -0.2773(2) 0.48603(8) 0.0467(6) Uani 1.00 1 d .
C(29) C 0.7583(3) -0.3981(3) 0.59509(11) 0.0561(7) Uani 1.00 1 d .
C(30) C 0.7470(3) -0.3207(4) 0.63191(11) 0.0692(9) Uani 1.00 1 d .
H(1A) H 0.3315 0.3980 0.5710 0.053 Uiso 1.00 1 c R
H(1B) H 0.3668 0.4716 0.6150 0.053 Uiso 1.00 1 c R
H(3) H 0.0781 0.0515 0.6225 0.041 Uiso 1.00 1 c R
H(4) H -0.0927 0.1865 0.6398 0.057 Uiso 1.00 1 c R
H(5) H -0.0578 0.4190 0.6459 0.068 Uiso 1.00 1 c R
H(5N) H 0.2725 -0.0350 0.6876 0.043 Uiso 1.00 1 c R
H(6) H 0.1396 0.5099 0.6290 0.056 Uiso 1.00 1 c R
H(6N) H 0.2344 -0.0600 0.5531 0.037 Uiso 1.00 1 c R
H(7A) H 0.5555 0.4226 0.6529 0.057 Uiso 1.00 1 c R
H(7B) H 0.6202 0.2758 0.6547 0.057 Uiso 1.00 1 c R
H(10) H 0.2760 0.1838 0.7736 0.063 Uiso 1.00 1 c R
H(11) H 0.3758 0.3962 0.7749 0.071 Uiso 1.00 1 c R
H(12) H 0.4930 0.4617 0.7209 0.060 Uiso 1.00 1 c R
H(13A) H 0.6263 0.2396 0.5866 0.056 Uiso 1.00 1 c R
H(13B) H 0.5655 0.3799 0.5693 0.056 Uiso 1.00 1 c R
H(16) H 0.3086 0.0259 0.4515 0.045 Uiso 1.00 1 c R
H(17) H 0.4524 0.1995 0.4396 0.052 Uiso 1.00 1 c R
H(18) H 0.5508 0.3258 0.4956 0.053 Uiso 1.00 1 c R
H(21A) H 0.3174 -0.2736 0.7018 0.062 Uiso 1.00 1 c R
H(21B) H 0.2246 -0.3923 0.7147 0.062 Uiso 1.00 1 c R
H(21C) H 0.3171 -0.3134 0.7500 0.062 Uiso 1.00 1 c R
H(22A) H 0.0014 -0.1188 0.6871 0.060 Uiso 1.00 1 c R
H(22B) H 0.0202 -0.2756 0.6787 0.060 Uiso 1.00 1 c R
H(22C) H 0.1212 -0.1691 0.6632 0.060 Uiso 1.00 1 c R
H(23A) H 0.1221 -0.2657 0.7866 0.084 Uiso 1.00 1 c R
H(23B) H 0.0253 -0.3377 0.7509 0.084 Uiso 1.00 1 c R
H(23C) H -0.0010 -0.1857 0.7637 0.084 Uiso 1.00 1 c R
H(26A) H 0.0866 -0.1573 0.5797 0.053 Uiso 1.00 1 c R
H(26B) H -0.0484 -0.2339 0.5654 0.053 Uiso 1.00 1 c R
H(26C) H -0.0237 -0.0870 0.5477 0.053 Uiso 1.00 1 c R
H(27A) H 0.2011 -0.3959 0.5104 0.054 Uiso 1.00 1 c R
H(27B) H 0.1061 -0.4250 0.5455 0.054 Uiso 1.00 1 c R
H(27C) H 0.2319 -0.3304 0.5558 0.054 Uiso 1.00 1 c R
H(28A) H -0.0814 -0.1981 0.4759 0.056 Uiso 1.00 1 c R
H(28B) H -0.0891 -0.3413 0.4980 0.056 Uiso 1.00 1 c R
H(28C) H 0.0075 -0.3197 0.4628 0.056 Uiso 1.00 1 c R
H(30A) H 0.8050 -0.2423 0.6322 0.083 Uiso 1.00 1 c R
H(30B) H 0.7726 -0.3760 0.6567 0.083 Uiso 1.00 1 c R
H(30C) H 0.6559 -0.2909 0.6320 0.083 Uiso 1.00 1 c R

loop_
_atom_site_aniso_label
_atom_site_aniso_U_11
_atom_site_aniso_U_22
_atom_site_aniso_U_33
_atom_site_aniso_U_12
_atom_site_aniso_U_13
_atom_site_aniso_U_23
Co(1) 0.03090(17) 0.02103(16) 0.0398(2) -0.00285(12) 0.00032(13) -0.00118(13)
O(1) 0.0810(15) 0.0645(14) 0.0342(10) -0.0006(11) 0.0112(10) -0.0065(9)
O(2) 0.0887(16) 0.0612(13) 0.0313(10) -0.0327(12) 0.0089(10) -0.0060(9)
N(1) 0.0426(11) 0.0246(10) 0.0472(12) -0.0078(8) -0.0042(9) -0.0025(8)
N(2) 0.0365(10) 0.0272(9) 0.0283(9) 0.0028(8) -0.0012(8) -0.0024(7)
N(3) 0.0376(10) 0.0290(10) 0.0344(10) 0.0032(8) -0.0078(8) -0.0037(8)
N(4) 0.0311(9) 0.0255(9) 0.0382(10) -0.0027(7) 0.0064(8) 0.0021(8)
N(5) 0.0444(11) 0.0344(10) 0.0275(9) 0.0022(9) 0.0021(8) -0.0021(8)
N(6) 0.0352(10) 0.0283(9) 0.0284(9) -0.0040(8) 0.0050(8) 0.0006(7)
N(7) 0.0377(10) 0.0224(9) 0.0355(10) -0.0031(7) 0.0043(8) -0.0016(7)
N(8) 0.0413(11) 0.0229(10) 0.0386(11) -0.0078(8) 0.0067(9) -0.0029(8)
N(9) 0.0583(15) 0.0232(11) 0.0806(18) 0.0009(10) 0.0184(13) -0.0022(11)
N(10) 0.0435(13) 0.0476(14) 0.0696(17) 0.0049(11) 0.0062(13) -0.0048(12)
N(11) 0.0502(13) 0.0372(12) 0.0389(12) -0.0090(10) 0.0092(10) 0.0071(9)
N(12) 0.0623(18) 0.101(2) 0.078(2) -0.0070(17) -0.0207(15) 0.0011(18)
N(13) 0.089(2) 0.0612(19) 0.089(2) -0.0146(17) 0.0182(19) -0.0056(17)
C(1) 0.0575(16) 0.0192(11) 0.0536(16) -0.0017(10) -0.0007(13) -0.0005(10)
C(2) 0.0515(14) 0.0265(11) 0.0276(11) 0.0070(10) -0.0046(10) -0.0021(9)
C(3) 0.0383(12) 0.0378(13) 0.0254(11) 0.0029(10) 0.0005(9) -0.0010(9)
C(4) 0.0429(15) 0.0631(19) 0.0386(14) 0.0111(13) 0.0092(11) 0.0037(13)
C(5) 0.066(2) 0.0554(18) 0.0488(17) 0.0314(16) 0.0109(15) 0.0007(14)
C(6) 0.0686(19) 0.0338(13) 0.0367(14) 0.0155(12) 0.0045(13) 0.0013(11)
C(7) 0.0502(15) 0.0337(13) 0.0556(16) -0.0155(11) -0.0093(13) -0.0054(12)
C(8) 0.0386(13) 0.0296(12) 0.0477(14) -0.0006(10) -0.0131(11) -0.0080(10)
C(9) 0.0405(13) 0.0316(12) 0.0341(12) 0.0086(10) -0.0072(10) -0.0066(10)
C(10) 0.0644(19) 0.0473(17) 0.0448(16) 0.0060(14) 0.0035(14) -0.0159(13)
C(11) 0.070(2) 0.0470(17) 0.0578(19) 0.0057(15) -0.0034(16) -0.0248(15)
C(12) 0.0532(16) 0.0348(14) 0.0583(18) -0.0004(12) -0.0121(14) -0.0133(12)
C(13) 0.0445(15) 0.0357(14) 0.0591(17) -0.0183(11) 0.0080(13) 0.0012(12)
C(14) 0.0339(12) 0.0274(11) 0.0519(15) -0.0045(9) 0.0080(11) 0.0025(10)
C(15) 0.0291(11) 0.0245(10) 0.0395(12) 0.0014(8) 0.0071(9) 0.0025(9)
C(16) 0.0398(13) 0.0369(13) 0.0363(13) 0.0051(10) 0.0105(10) 0.0050(10)
C(17) 0.0444(14) 0.0414(14) 0.0465(15) 0.0034(11) 0.0183(12) 0.0164(12)
C(18) 0.0432(14) 0.0337(13) 0.0594(17) -0.0033(11) 0.0177(13) 0.0130(12)
C(19) 0.0419(13) 0.0454(15) 0.0302(12) 0.0086(11) 0.0027(10) -0.0005(10)
C(20) 0.0450(14) 0.0460(15) 0.0325(13) -0.0018(11) 0.0075(11) 0.0041(11)
C(21) 0.0644(18) 0.0403(15) 0.0471(16) 0.0032(13) -0.0058(13) 0.0020(12)
C(22) 0.0472(15) 0.0533(17) 0.0484(16) -0.0093(13) -0.0027(12) 0.0046(13)
C(23) 0.081(2) 0.081(2) 0.0511(19) -0.016(2) 0.0234(17) 0.0082(17)
C(24) 0.0419(13) 0.0283(11) 0.0310(12) -0.0034(9) 0.0011(10) -0.0028(9)
C(25) 0.0375(12) 0.0304(11) 0.0289(11) -0.0061(9) -0.0022(9) -0.0025(9)
C(26) 0.0410(14) 0.0477(15) 0.0447(14) -0.0136(11) 0.0108(11) -0.0112(12)
C(27) 0.0560(16) 0.0294(12) 0.0480(15) -0.0024(11) 0.0008(12) 0.0058(11)
C(28) 0.0496(15) 0.0490(16) 0.0392(14) -0.0136(12) -0.0051(12) -0.0041(12)
C(29) 0.0481(17) 0.0509(18) 0.067(2) -0.0063(13) -0.0019(15) 0.0045(16)
C(30) 0.0513(18) 0.082(2) 0.071(2) 0.0036(17) -0.0063(16) -0.0039(19)

loop_
_atom_type_symbol
_atom_type_description
_atom_type_scat_dispersion_real
_atom_type_scat_dispersion_imag
_atom_type_scat_source
C C 0.003 0.002
;
International Tables for Crystallography
(1992, Vol. C, Tables 4.2.6.8 and 6.1.1.4)
;
H H 0.000 0.000
;
International Tables for Crystallography
(1992, Vol. C, Table 6.1.1.4)
;
Co Co 0.349 0.972
;
International Tables for Crystallography
(1992, Vol. C, Tables 4.2.6.8 and 6.1.1.4)
;
N N 0.006 0.003
;
International Tables for Crystallography
(1992, Vol. C, Tables 4.2.6.8 and 6.1.1.4)
;
O O 0.011 0.006
;
International Tables for Crystallography
(1992, Vol. C, Tables 4.2.6.8 and 6.1.1.4)
;

loop_
_geom_angle_atom_site_label_1
_geom_angle_atom_site_label_2
_geom_angle_atom_site_label_3
_geom_angle
_geom_angle_publ_flag
N(1) Co(1) N(2) 81.40(7) yes
N(1) Co(1) N(4) 77.11(7) yes
N(1) Co(1) N(7) 173.86(8) yes
N(1) Co(1) N(10) 93.94(9) yes
N(2) Co(1) N(4) 91.63(7) yes
N(2) Co(1) N(7) 92.47(7) yes
N(2) Co(1) N(10) 174.03(9) yes
N(4) Co(1) N(7) 103.37(7) yes
N(4) Co(1) N(10) 90.95(9) yes
N(7) Co(1) N(10) 92.17(9) yes
Co(1) N(1) C(1) 109.03(15) yes
Co(1) N(1) C(7) 106.83(15) yes
Co(1) N(1) C(13) 105.64(15) yes
C(1) N(1) C(7) 111.7(2) yes
C(1) N(1) C(13) 111.4(2) yes
C(7) N(1) C(13) 111.9(2) yes
Co(1) N(2) C(2) 112.32(15) yes
Co(1) N(2) C(3) 126.77(16) yes
C(2) N(2) C(3) 118.6(2) yes
C(8) N(3) C(9) 118.2(2) yes
Co(1) N(4) C(14) 110.06(14) yes
Co(1) N(4) C(15) 132.07(15) yes
C(14) N(4) C(15) 117.8(2) yes
C(9) N(5) C(19) 127.7(2) yes
C(15) N(6) C(24) 127.13(19) yes
Co(1) N(7) N(8) 121.72(16) yes
N(7) N(8) N(9) 177.8(2) yes
Co(1) N(10) N(11) 135.2(2) yes
N(10) N(11) N(12) 179.1(3) yes
N(1) C(1) C(2) 113.2(2) yes
N(2) C(2) C(1) 116.2(2) yes
N(2) C(2) C(6) 121.7(2) yes
C(1) C(2) C(6) 122.0(2) yes
N(2) C(3) C(4) 122.7(2) yes
C(3) C(4) C(5) 118.1(2) yes
C(4) C(5) C(6) 119.7(2) yes
C(2) C(6) C(5) 119.1(2) yes
N(1) C(7) C(8) 110.4(2) yes
N(3) C(8) C(7) 116.5(2) yes
N(3) C(8) C(12) 122.6(2) yes
C(7) C(8) C(12) 120.9(2) yes
N(3) C(9) N(5) 114.9(2) yes
N(3) C(9) C(10) 122.1(2) yes
N(5) C(9) C(10) 122.9(2) yes
C(9) C(10) C(11) 118.0(2) yes
C(10) C(11) C(12) 120.6(2) yes
C(8) C(12) C(11) 118.4(2) yes
N(1) C(13) C(14) 110.1(2) yes
N(4) C(14) C(13) 116.7(2) yes
N(4) C(14) C(18) 122.7(2) yes
C(13) C(14) C(18) 120.6(2) yes
N(4) C(15) N(6) 114.37(19) yes
N(4) C(15) C(16) 122.2(2) yes
N(6) C(15) C(16) 123.5(2) yes
C(15) C(16) C(17) 118.3(2) yes
C(16) C(17) C(18) 120.3(2) yes
C(14) C(18) C(17) 118.6(2) yes
O(1) C(19) N(5) 121.9(2) yes
O(1) C(19) C(20) 122.1(2) yes
N(5) C(19) C(20) 116.0(2) yes
C(19) C(20) C(21) 108.4(2) yes
C(19) C(20) C(22) 112.2(2) yes
C(19) C(20) C(23) 108.4(2) yes
C(21) C(20) C(22) 109.8(2) yes
C(21) C(20) C(23) 109.3(2) yes
C(22) C(20) C(23) 108.7(2) yes
O(2) C(24) N(6) 121.7(2) yes
O(2) C(24) C(25) 121.8(2) yes
N(6) C(24) C(25) 116.42(19) yes
C(24) C(25) C(26) 112.8(2) yes
C(24) C(25) C(27) 107.2(2) yes
C(24) C(25) C(28) 107.83(19) yes
C(26) C(25) C(27) 110.3(2) yes
C(26) C(25) C(28) 109.1(2) yes
C(27) C(25) C(28) 109.6(2) yes
N(13) C(29) C(30) 179.2(3) yes
C(9) N(5) H(5N) 116.1 no
C(19) N(5) H(5N) 116.1 no
C(15) N(6) H(6N) 116.4 no
C(24) N(6) H(6N) 116.4 no
N(1) C(1) H(1A) 108.9 no
N(1) C(1) H(1B) 108.9 no
C(2) C(1) H(1A) 108.9 no
C(2) C(1) H(1B) 108.9 no
H(1A) C(1) H(1B) 107.7 no
N(2) C(3) H(3) 118.6 no
C(4) C(3) H(3) 118.7 no
C(3) C(4) H(4) 121.0 no
C(5) C(4) H(4) 121.0 no
C(4) C(5) H(5) 120.2 no
C(6) C(5) H(5) 120.2 no
C(2) C(6) H(6) 120.4 no
C(5) C(6) H(6) 120.4 no
N(1) C(7) H(7A) 109.6 no
N(1) C(7) H(7B) 109.6 no
C(8) C(7) H(7A) 109.6 no
C(8) C(7) H(7B) 109.6 no
H(7A) C(7) H(7B) 108.1 no
C(9) C(10) H(10) 121.0 no
C(11) C(10) H(10) 121.0 no
C(10) C(11) H(11) 119.7 no
C(12) C(11) H(11) 119.7 no
C(8) C(12) H(12) 120.8 no
C(11) C(12) H(12) 120.8 no
N(1) C(13) H(13A) 109.6 no
N(1) C(13) H(13B) 109.6 no
C(14) C(13) H(13A) 109.6 no
C(14) C(13) H(13B) 109.6 no
H(13A) C(13) H(13B) 108.2 no
C(15) C(16) H(16) 120.8 no
C(17) C(16) H(16) 120.9 no
C(16) C(17) H(17) 119.8 no
C(18) C(17) H(17) 119.8 no
C(14) C(18) H(18) 120.7 no
C(17) C(18) H(18) 120.7 no
C(20) C(21) H(21A) 109.5 no
C(20) C(21) H(21B) 109.5 no
C(20) C(21) H(21C) 109.5 no
H(21A) C(21) H(21B) 109.5 no
H(21A) C(21) H(21C) 109.5 no
H(21B) C(21) H(21C) 109.5 no
C(20) C(22) H(22A) 109.5 no
C(20) C(22) H(22B) 109.5 no
C(20) C(22) H(22C) 109.5 no
H(22A) C(22) H(22B) 109.5 no
H(22A) C(22) H(22C) 109.5 no
H(22B) C(22) H(22C) 109.5 no
C(20) C(23) H(23A) 109.5 no
C(20) C(23) H(23B) 109.5 no
C(20) C(23) H(23C) 109.5 no
H(23A) C(23) H(23B) 109.5 no
H(23A) C(23) H(23C) 109.5 no
H(23B) C(23) H(23C) 109.5 no
C(25) C(26) H(26A) 109.5 no
C(25) C(26) H(26B) 109.5 no
C(25) C(26) H(26C) 109.5 no
H(26A) C(26) H(26B) 109.5 no
H(26A) C(26) H(26C) 109.5 no
H(26B) C(26) H(26C) 109.5 no
C(25) C(27) H(27A) 109.5 no
C(25) C(27) H(27B) 109.5 no
C(25) C(27) H(27C) 109.5 no
H(27A) C(27) H(27B) 109.5 no
H(27A) C(27) H(27C) 109.5 no
H(27B) C(27) H(27C) 109.5 no
C(25) C(28) H(28A) 109.5 no
C(25) C(28) H(28B) 109.5 no
C(25) C(28) H(28C) 109.5 no
H(28A) C(28) H(28B) 109.5 no
H(28A) C(28) H(28C) 109.5 no
H(28B) C(28) H(28C) 109.5 no
C(29) C(30) H(30A) 109.5 no
C(29) C(30) H(30B) 109.5 no
C(29) C(30) H(30C) 109.5 no
H(30A) C(30) H(30B) 109.5 no
H(30A) C(30) H(30C) 109.5 no
H(30B) C(30) H(30C) 109.5 no

loop_
_geom_bond_atom_site_label_1
_geom_bond_atom_site_label_2
_geom_bond_distance
_geom_bond_publ_flag
Co(1) N(1) 2.129(2) yes
Co(1) N(2) 2.1466(19) yes
Co(1) N(4) 2.2311(19) yes
Co(1) N(7) 2.0640(19) yes
Co(1) N(10) 2.060(2) yes
O(1) C(19) 1.216(3) yes
O(2) C(24) 1.214(3) yes
N(1) C(1) 1.491(3) yes
N(1) C(7) 1.478(3) yes
N(1) C(13) 1.474(3) yes
N(2) C(2) 1.350(3) yes
N(2) C(3) 1.336(3) yes
N(3) C(8) 1.360(3) yes
N(3) C(9) 1.339(3) yes
N(4) C(14) 1.358(3) yes
N(4) C(15) 1.345(2) yes
N(5) C(9) 1.405(3) yes
N(5) C(19) 1.379(3) yes
N(6) C(15) 1.400(2) yes
N(6) C(24) 1.379(2) yes
N(7) N(8) 1.200(2) yes
N(8) N(9) 1.142(2) yes
N(10) N(11) 1.072(3) yes
N(11) N(12) 1.219(3) yes
N(13) C(29) 1.139(4) yes
C(1) C(2) 1.502(4) yes
C(2) C(6) 1.371(3) yes
C(3) C(4) 1.378(3) yes
C(4) C(5) 1.381(4) yes
C(5) C(6) 1.376(4) yes
C(7) C(8) 1.502(4) yes
C(8) C(12) 1.380(3) yes
C(9) C(10) 1.393(3) yes
C(10) C(11) 1.388(4) yes
C(11) C(12) 1.358(4) yes
C(13) C(14) 1.495(3) yes
C(14) C(18) 1.378(3) yes
C(15) C(16) 1.404(3) yes
C(16) C(17) 1.371(3) yes
C(17) C(18) 1.374(3) yes
C(19) C(20) 1.532(3) yes
C(20) C(21) 1.537(4) yes
C(20) C(22) 1.526(3) yes
C(20) C(23) 1.530(4) yes
C(24) C(25) 1.528(3) yes
C(25) C(26) 1.533(3) yes
C(25) C(27) 1.530(3) yes
C(25) C(28) 1.528(3) yes
C(29) C(30) 1.430(5) yes
N(5) H(5N) 0.880 no
N(6) H(6N) 0.880 no
C(1) H(1A) 0.990 no
C(1) H(1B) 0.990 no
C(3) H(3) 0.950 no
C(4) H(4) 0.950 no
C(5) H(5) 0.950 no
C(6) H(6) 0.950 no
C(7) H(7A) 0.990 no
C(7) H(7B) 0.990 no
C(10) H(10) 0.950 no
C(11) H(11) 0.950 no
C(12) H(12) 0.950 no
C(13) H(13A) 0.990 no
C(13) H(13B) 0.990 no
C(16) H(16) 0.950 no
C(17) H(17) 0.950 no
C(18) H(18) 0.950 no
C(21) H(21A) 0.980 no
C(21) H(21B) 0.980 no
C(21) H(21C) 0.980 no
C(22) H(22A) 0.980 no
C(22) H(22B) 0.980 no
C(22) H(22C) 0.980 no
C(23) H(23A) 0.980 no
C(23) H(23B) 0.980 no
C(23) H(23C) 0.980 no
C(26) H(26A) 0.980 no
C(26) H(26B) 0.980 no
C(26) H(26C) 0.980 no
C(27) H(27A) 0.980 no
C(27) H(27B) 0.980 no
C(27) H(27C) 0.980 no
C(28) H(28A) 0.980 no
C(28) H(28B) 0.980 no
C(28) H(28C) 0.980 no
C(30) H(30A) 0.980 no
C(30) H(30B) 0.980 no
C(30) H(30C) 0.980 no

loop_
_geom_contact_atom_site_label_1
_geom_contact_atom_site_label_2
_geom_contact_distance
_geom_contact_site_symmetry_2
O(1) C(7) 3.540(3) 2_646
O(1) C(12) 3.545(3) 2_646
O(1) C(30) 3.569(4) 2_656
O(2) C(4) 3.488(3) 3_556
O(2) C(13) 3.574(3) 3_656
N(4) C(16) 3.405(3) 3_656
N(4) C(17) 3.497(3) 3_656
N(5) C(12) 3.585(3) 2_646
N(6) C(17) 3.515(3) 3_656
N(6) C(18) 3.527(3) 3_656
N(9) C(1) 3.361(3) 1_545
N(9) C(30) 3.367(4) .
N(10) C(16) 3.397(3) 3_656
N(10) C(17) 3.431(4) 3_656
N(11) C(30) 3.465(4) .
N(12) C(4) 3.487(4) 1_655
N(12) C(11) 3.467(4) 2_646
N(12) C(23) 3.571(4) 2_656
N(12) C(30) 3.559(5) .
N(13) C(13) 3.463(4) 1_545
N(13) C(17) 3.559(4) 3_656
C(1) N(9) 3.361(3) 1_565
C(4) O(2) 3.488(3) 3_556
C(4) N(12) 3.487(4) 1_455
C(4) C(23) 3.513(4) 2_556
C(7) O(1) 3.540(3) 2_656
C(11) N(12) 3.467(4) 2_656
C(12) O(1) 3.545(3) 2_656
C(12) N(5) 3.585(3) 2_656
C(12) C(19) 3.543(3) 2_656
C(13) O(2) 3.574(3) 3_656
C(13) N(13) 3.463(4) 1_565
C(14) C(16) 3.487(3) 3_656
C(15) C(16) 3.474(3) 3_656
C(15) C(17) 3.300(3) 3_656
C(15) C(18) 3.551(3) 3_656
C(16) N(4) 3.405(3) 3_656
C(16) N(10) 3.397(3) 3_656
C(16) C(14) 3.487(3) 3_656
C(16) C(15) 3.474(3) 3_656
C(17) N(4) 3.497(3) 3_656
C(17) N(6) 3.515(3) 3_656
C(17) N(10) 3.431(4) 3_656
C(17) N(13) 3.559(4) 3_656
C(17) C(15) 3.300(3) 3_656
C(17) C(29) 3.440(4) 3_656
C(18) N(6) 3.527(3) 3_656
C(18) C(15) 3.551(3) 3_656
C(19) C(12) 3.543(3) 2_646
C(23) N(12) 3.571(4) 2_646
C(23) C(4) 3.513(4) 2_546
C(29) C(17) 3.440(4) 3_656
C(30) O(1) 3.569(4) 2_646
C(30) N(9) 3.367(4) .
C(30) N(11) 3.465(4) .
C(30) N(12) 3.559(5) .
O(1) H(5) 3.134 2_546
O(1) H(7A) 3.106 2_646
O(1) H(7B) 3.255 2_646
O(1) H(12) 2.996 2_646
O(1) H(23B) 3.156 2_556
O(1) H(30B) 2.605 2_656
O(2) H(4) 3.339 3_556
O(2) H(13A) 2.867 3_656
O(2) H(18) 3.489 3_656
O(2) H(26C) 2.746 3_556
N(2) H(28A) 3.062 3_556
N(2) H(28C) 3.363 3_556
N(3) H(21C) 3.363 2_656
N(4) H(16) 3.385 3_656
N(4) H(17) 3.527 3_656
N(4) H(28A) 3.278 3_556
N(5) H(12) 3.061 2_646
N(6) H(17) 3.513 3_656
N(6) H(18) 3.573 3_656
N(6) H(26C) 3.378 3_556
N(6) H(28A) 2.981 3_556
N(7) H(17) 3.564 3_656
N(8) H(1B) 3.335 1_545
N(8) H(17) 2.951 3_656
N(8) H(30C) 3.138 .
N(9) H(1A) 3.595 1_545
N(9) H(1B) 2.402 1_545
N(9) H(6) 3.458 1_545
N(9) H(7A) 3.225 1_545
N(9) H(17) 2.786 3_656
N(9) H(30C) 2.426 .
N(10) H(11) 3.468 2_646
N(10) H(16) 2.812 3_656
N(10) H(17) 2.866 3_656
N(10) H(30A) 3.426 .
N(10) H(30C) 3.096 .
N(11) H(4) 3.116 1_655
N(11) H(11) 2.865 2_646
N(11) H(16) 3.201 3_656
N(11) H(17) 3.531 3_656
N(11) H(30A) 2.989 .
N(11) H(30C) 3.035 .
N(12) H(4) 2.598 1_655
N(12) H(11) 2.595 2_646
N(12) H(21C) 3.227 2_656
N(12) H(22A) 2.839 1_655
N(12) H(23A) 2.806 2_656
N(12) H(23B) 3.503 2_656
N(12) H(30A) 2.909 .
N(12) H(30C) 3.395 .
N(13) H(5) 3.220 1_645
N(13) H(13A) 3.435 1_545
N(13) H(13B) 2.631 1_545
N(13) H(17) 3.412 3_656
N(13) H(26B) 2.929 1_655
N(13) H(27A) 2.891 3_646
N(13) H(28B) 2.998 1_655
N(13) H(28C) 3.393 3_646
C(1) H(27B) 3.451 1_565
C(1) H(27C) 3.356 1_565
C(2) H(27B) 3.439 1_565
C(2) H(28A) 3.407 3_556
C(2) H(28C) 3.252 3_556
C(3) H(28A) 3.244 3_556
C(3) H(28C) 3.338 3_556
C(4) H(23A) 2.898 2_556
C(4) H(23C) 3.385 2_556
C(4) H(28C) 3.276 3_556
C(5) H(23A) 3.186 2_556
C(5) H(23C) 3.232 2_556
C(5) H(28C) 3.237 3_556
C(6) H(21B) 3.450 1_565
C(6) H(27B) 3.071 1_565
C(6) H(28C) 3.217 3_556
C(8) H(21C) 3.047 2_656
C(9) H(12) 3.017 2_646
C(10) H(12) 3.191 2_646
C(10) H(23B) 3.594 2_556
C(10) H(23C) 3.433 2_556
C(10) H(30B) 3.339 2_656
C(11) H(21A) 3.436 2_656
C(11) H(21B) 3.299 1_565
C(11) H(21C) 3.543 1_565
C(11) H(21C) 3.426 2_656
C(12) H(21A) 3.572 2_656
C(12) H(21B) 3.263 1_565
C(12) H(21C) 3.557 1_565
C(12) H(21C) 3.095 2_656
C(14) H(16) 3.281 3_656
C(15) H(17) 3.522 3_656
C(15) H(26C) 3.559 3_556
C(15) H(28A) 2.989 3_556
C(16) H(26B) 3.578 3_556
C(16) H(26C) 3.350 3_556
C(16) H(28A) 3.563 3_556
C(17) H(30C) 3.417 3_656
C(18) H(27A) 3.474 3_656
C(18) H(27C) 3.579 3_656
C(19) H(12) 3.117 2_646
C(19) H(23B) 3.392 2_556
C(21) H(11) 3.543 1_545
C(21) H(12) 3.317 1_545
C(22) H(30A) 3.049 1_455
C(22) H(30B) 3.558 1_455
C(23) H(4) 3.264 2_546
C(23) H(5) 3.488 2_546
C(24) H(18) 3.417 3_656
C(24) H(26C) 3.004 3_556
C(24) H(28A) 3.573 3_556
C(26) H(30A) 3.521 1_455
C(27) H(1A) 3.144 1_545
C(27) H(1B) 3.583 1_545
C(27) H(6) 3.359 1_545
C(27) H(18) 3.210 3_656
C(27) H(28B) 3.232 3_546
C(28) H(27B) 3.200 3_546
C(29) H(5) 2.974 1_645
C(29) H(7A) 3.440 1_545
C(29) H(13B) 3.018 1_545
C(29) H(17) 3.045 3_656
C(29) H(26B) 2.816 1_655
C(30) H(5) 3.273 1_645
C(30) H(7A) 3.337 1_545
C(30) H(10) 3.079 2_646
C(30) H(17) 3.142 3_656
C(30) H(22A) 3.598 1_655
C(30) H(22B) 3.056 1_655
C(30) H(26B) 3.276 1_655
H(1A) N(9) 3.595 1_565
H(1A) C(27) 3.144 1_565
H(1A) H(27A) 3.037 1_565
H(1A) H(27B) 2.946 1_565
H(1A) H(27C) 2.913 1_565
H(1A) H(28A) 3.453 3_556
H(1A) H(28B) 3.189 3_556
H(1B) N(8) 3.335 1_565
H(1B) N(9) 2.402 1_565
H(1B) C(27) 3.583 1_565
H(1B) H(27B) 3.441 1_565
H(1B) H(27C) 2.972 1_565
H(3) H(28A) 3.491 3_556
H(4) O(2) 3.339 3_556
H(4) N(11) 3.116 1_455
H(4) N(12) 2.598 1_455
H(4) C(23) 3.264 2_556
H(4) H(7B) 3.159 1_455
H(4) H(13A) 3.222 1_455
H(4) H(23A) 2.469 2_556
H(4) H(23B) 3.517 2_556
H(4) H(23C) 3.395 2_556
H(5) O(1) 3.134 2_556
H(5) N(13) 3.220 1_465
H(5) C(23) 3.488 2_556
H(5) C(29) 2.974 1_465
H(5) C(30) 3.273 1_465
H(5) H(22B) 3.289 1_565
H(5) H(23A) 2.977 2_556
H(5) H(23C) 3.087 2_556
H(5) H(30B) 2.728 1_465
H(5N) H(12) 3.586 2_646
H(6) N(9) 3.458 1_565
H(6) C(27) 3.359 1_565
H(6) H(21A) 3.536 1_565
H(6) H(21B) 2.964 1_565
H(6) H(22B) 3.011 1_565
H(6) H(22C) 3.394 1_565
H(6) H(27B) 2.748 1_565
H(6) H(27C) 3.079 1_565
H(6N) H(17) 3.478 3_656
H(6N) H(28A) 3.099 3_556
H(7A) O(1) 3.106 2_656
H(7A) N(9) 3.225 1_565
H(7A) C(29) 3.440 1_565
H(7A) C(30) 3.337 1_565
H(7A) H(30B) 2.986 1_565
H(7A) H(30C) 3.131 1_565
H(7B) O(1) 3.255 2_656
H(7B) H(4) 3.159 1_655
H(7B) H(21C) 3.189 2_656
H(7B) H(23A) 3.093 2_656
H(10) C(30) 3.079 2_656
H(10) H(12) 3.229 2_646
H(10) H(22B) 3.573 2_556
H(10) H(23B) 3.104 2_556
H(10) H(23C) 3.208 2_556
H(10) H(30A) 3.315 2_656
H(10) H(30B) 2.427 2_656
H(10) H(30C) 3.050 2_656
H(11) N(10) 3.468 2_656
H(11) N(11) 2.865 2_656
H(11) N(12) 2.595 2_656
H(11) C(21) 3.543 1_565
H(11) H(21A) 3.572 2_656
H(11) H(21B) 3.147 1_565
H(11) H(21C) 3.043 1_565
H(11) H(30C) 3.576 2_656
H(12) O(1) 2.996 2_656
H(12) N(5) 3.061 2_656
H(12) C(9) 3.017 2_656
H(12) C(10) 3.191 2_656
H(12) C(19) 3.117 2_656
H(12) C(21) 3.317 1_565
H(12) H(5N) 3.586 2_656
H(12) H(10) 3.229 2_656
H(12) H(21A) 3.211 1_565
H(12) H(21B) 3.095 1_565
H(12) H(21C) 3.086 1_565
H(12) H(21C) 3.428 2_656
H(13A) O(2) 2.867 3_656
H(13A) N(13) 3.435 1_565
H(13A) H(4) 3.222 1_655
H(13A) H(16) 3.021 3_656
H(13B) N(13) 2.631 1_565
H(13B) C(29) 3.018 1_565
H(16) N(4) 3.385 3_656
H(16) N(10) 2.812 3_656
H(16) N(11) 3.201 3_656
H(16) C(14) 3.281 3_656
H(16) H(13A) 3.021 3_656
H(16) H(26B) 3.370 3_556
H(16) H(26C) 2.983 3_556
H(16) H(30A) 3.545 3_656
H(17) N(4) 3.527 3_656
H(17) N(6) 3.513 3_656
H(17) N(7) 3.564 3_656
H(17) N(8) 2.951 3_656
H(17) N(9) 2.786 3_656
H(17) N(10) 2.866 3_656
H(17) N(11) 3.531 3_656
H(17) N(13) 3.412 3_656
H(17) C(15) 3.522 3_656
H(17) C(29) 3.045 3_656
H(17) C(30) 3.142 3_656
H(17) H(6N) 3.478 3_656
H(17) H(27C) 3.472 3_656
H(17) H(30A) 3.332 3_656
H(17) H(30C) 2.608 3_656
H(18) O(2) 3.489 3_656
H(18) N(6) 3.573 3_656
H(18) C(24) 3.417 3_656
H(18) C(27) 3.210 3_656
H(18) H(27A) 2.662 3_656
H(18) H(27C) 2.920 3_656
H(21A) C(11) 3.436 2_646
H(21A) C(12) 3.572 2_646
H(21A) H(6) 3.536 1_545
H(21A) H(11) 3.572 2_646
H(21A) H(12) 3.211 1_545
H(21B) C(6) 3.450 1_545
H(21B) C(11) 3.299 1_545
H(21B) C(12) 3.263 1_545
H(21B) H(6) 2.964 1_545
H(21B) H(11) 3.147 1_545
H(21B) H(12) 3.095 1_545
H(21C) N(3) 3.363 2_646
H(21C) N(12) 3.227 2_646
H(21C) C(8) 3.047 2_646
H(21C) C(11) 3.543 1_545
H(21C) C(11) 3.426 2_646
H(21C) C(12) 3.557 1_545
H(21C) C(12) 3.095 2_646
H(21C) H(7B) 3.189 2_646
H(21C) H(11) 3.043 1_545
H(21C) H(12) 3.086 1_545
H(21C) H(12) 3.428 2_646
H(22A) N(12) 2.839 1_455
H(22A) C(30) 3.598 1_455
H(22A) H(23B) 3.466 2_556
H(22A) H(30A) 2.807 1_455
H(22A) H(30B) 3.534 1_455
H(22B) C(30) 3.056 1_455
H(22B) H(5) 3.289 1_545
H(22B) H(6) 3.011 1_545
H(22B) H(10) 3.573 2_546
H(22B) H(30A) 2.542 1_455
H(22B) H(30B) 2.742 1_455
H(22C) H(6) 3.394 1_545
H(22C) H(30A) 3.358 1_455
H(23A) N(12) 2.806 2_646
H(23A) C(4) 2.898 2_546
H(23A) C(5) 3.186 2_546
H(23A) H(4) 2.469 2_546
H(23A) H(5) 2.977 2_546
H(23A) H(7B) 3.093 2_646
H(23B) O(1) 3.156 2_546
H(23B) N(12) 3.503 2_646
H(23B) C(10) 3.594 2_546
H(23B) C(19) 3.392 2_546
H(23B) H(4) 3.517 2_546
H(23B) H(10) 3.104 2_546
H(23B) H(22A) 3.466 2_546
H(23B) H(23C) 3.502 2_546
H(23C) C(4) 3.385 2_546
H(23C) C(5) 3.232 2_546
H(23C) C(10) 3.433 2_546
H(23C) H(4) 3.395 2_546
H(23C) H(5) 3.087 2_546
H(23C) H(10) 3.208 2_546
H(23C) H(23B) 3.502 2_556
H(26B) N(13) 2.929 1_455
H(26B) C(16) 3.578 3_556
H(26B) C(29) 2.816 1_455
H(26B) C(30) 3.276 1_455
H(26B) H(16) 3.370 3_556
H(26B) H(30A) 2.761 1_455
H(26C) O(2) 2.746 3_556
H(26C) N(6) 3.378 3_556
H(26C) C(15) 3.559 3_556
H(26C) C(16) 3.350 3_556
H(26C) C(24) 3.004 3_556
H(26C) H(16) 2.983 3_556
H(26C) H(28A) 3.159 3_556
H(27A) N(13) 2.891 3_646
H(27A) C(18) 3.474 3_656
H(27A) H(1A) 3.037 1_545
H(27A) H(18) 2.662 3_656
H(27A) H(28B) 2.858 3_546
H(27B) C(1) 3.451 1_545
H(27B) C(2) 3.439 1_545
H(27B) C(6) 3.071 1_545
H(27B) C(28) 3.200 3_546
H(27B) H(1A) 2.946 1_545
H(27B) H(1B) 3.441 1_545
H(27B) H(6) 2.748 1_545
H(27B) H(28B) 2.712 3_546
H(27B) H(28C) 2.796 3_546
H(27C) C(1) 3.356 1_545
H(27C) C(18) 3.579 3_656
H(27C) H(1A) 2.913 1_545
H(27C) H(1B) 2.972 1_545
H(27C) H(6) 3.079 1_545
H(27C) H(17) 3.472 3_656
H(27C) H(18) 2.920 3_656
H(28A) N(2) 3.062 3_556
H(28A) N(4) 3.278 3_556
H(28A) N(6) 2.981 3_556
H(28A) C(2) 3.407 3_556
H(28A) C(3) 3.244 3_556
H(28A) C(15) 2.989 3_556
H(28A) C(16) 3.563 3_556
H(28A) C(24) 3.573 3_556
H(28A) H(1A) 3.453 3_556
H(28A) H(3) 3.491 3_556
H(28A) H(6N) 3.099 3_556
H(28A) H(26C) 3.159 3_556
H(28B) N(13) 2.998 1_455
H(28B) C(27) 3.232 3_546
H(28B) H(1A) 3.189 3_556
H(28B) H(27A) 2.858 3_546
H(28B) H(27B) 2.712 3_546
H(28C) N(2) 3.363 3_556
H(28C) N(13) 3.393 3_646
H(28C) C(2) 3.252 3_556
H(28C) C(3) 3.338 3_556
H(28C) C(4) 3.276 3_556
H(28C) C(5) 3.237 3_556
H(28C) C(6) 3.217 3_556
H(28C) H(27B) 2.796 3_546
H(30A) N(10) 3.426 .
H(30A) N(11) 2.989 .
H(30A) N(12) 2.909 .
H(30A) C(22) 3.049 1_655
H(30A) C(26) 3.521 1_655
H(30A) H(10) 3.315 2_646
H(30A) H(16) 3.545 3_656
H(30A) H(17) 3.332 3_656
H(30A) H(22A) 2.807 1_655
H(30A) H(22B) 2.542 1_655
H(30A) H(22C) 3.358 1_655
H(30A) H(26B) 2.761 1_655
H(30B) O(1) 2.605 2_646
H(30B) C(10) 3.339 2_646
H(30B) C(22) 3.558 1_655
H(30B) H(5) 2.728 1_645
H(30B) H(7A) 2.986 1_545
H(30B) H(10) 2.427 2_646
H(30B) H(22A) 3.534 1_655
H(30B) H(22B) 2.742 1_655
H(30C) N(8) 3.138 .
H(30C) N(9) 2.426 .
H(30C) N(10) 3.096 .
H(30C) N(11) 3.035 .
H(30C) N(12) 3.395 .
H(30C) C(17) 3.417 3_656
H(30C) H(7A) 3.131 1_545
H(30C) H(10) 3.050 2_646
H(30C) H(11) 3.576 2_646
H(30C) H(17) 2.608 3_656

loop_
_geom_torsion_atom_site_label_1
_geom_torsion_atom_site_label_2
_geom_torsion_atom_site_label_3
_geom_torsion_atom_site_label_4
_geom_torsion
N(1) Co(1) N(2) C(2) -6.41(15)
N(1) Co(1) N(2) C(3) -168.62(19)
N(2) Co(1) N(1) C(1) -10.49(16)
N(2) Co(1) N(1) C(7) 110.37(17)
N(2) Co(1) N(1) C(13) -130.32(16)
N(1) Co(1) N(4) C(14) 20.69(15)
N(1) Co(1) N(4) C(15) -161.2(2)
N(4) Co(1) N(1) C(1) 83.18(17)
N(4) Co(1) N(1) C(7) -155.95(17)
N(4) Co(1) N(1) C(13) -36.64(15)
N(1) Co(1) N(7) N(8) -179.8(6)
N(7) Co(1) N(1) C(1) -12.0(8)
N(7) Co(1) N(1) C(7) 108.9(7)
N(7) Co(1) N(1) C(13) -131.8(7)
N(1) Co(1) N(10) N(11) 67.1(3)
N(10) Co(1) N(1) C(1) 173.25(18)
N(10) Co(1) N(1) C(7) -65.88(18)
N(10) Co(1) N(1) C(13) 53.43(16)
N(2) Co(1) N(4) C(14) 101.48(15)
N(2) Co(1) N(4) C(15) -80.4(2)
N(4) Co(1) N(2) C(2) -83.12(15)
N(4) Co(1) N(2) C(3) 114.68(18)
N(2) Co(1) N(7) N(8) 178.73(18)
N(7) Co(1) N(2) C(2) 173.42(15)
N(7) Co(1) N(2) C(3) 11.22(19)
N(2) Co(1) N(10) N(11) 28.6(11)
N(10) Co(1) N(2) C(2) 32.4(9)
N(10) Co(1) N(2) C(3) -129.8(8)
N(4) Co(1) N(7) N(8) 86.47(18)
N(7) Co(1) N(4) C(14) -165.60(15)
N(7) Co(1) N(4) C(15) 12.5(2)
N(4) Co(1) N(10) N(11) 144.2(3)
N(10) Co(1) N(4) C(14) -73.14(16)
N(10) Co(1) N(4) C(15) 105.0(2)
N(7) Co(1) N(10) N(11) -112.4(3)
N(10) Co(1) N(7) N(8) -5.03(19)
Co(1) N(1) C(1) C(2) 24.9(2)
Co(1) N(1) C(7) C(8) -47.9(2)
Co(1) N(1) C(13) C(14) 48.3(2)
C(1) N(1) C(7) C(8) 71.3(2)
C(7) N(1) C(1) C(2) -92.9(2)
C(1) N(1) C(13) C(14) -69.9(2)
C(13) N(1) C(1) C(2) 141.1(2)
C(7) N(1) C(13) C(14) 164.2(2)
C(13) N(1) C(7) C(8) -163.1(2)
Co(1) N(2) C(2) C(1) 22.7(2)
Co(1) N(2) C(2) C(6) -160.10(18)
Co(1) N(2) C(3) C(4) 159.44(18)
C(2) N(2) C(3) C(4) -1.8(3)
C(3) N(2) C(2) C(1) -173.5(2)
C(3) N(2) C(2) C(6) 3.7(3)
C(8) N(3) C(9) N(5) 178.0(2)
C(8) N(3) C(9) C(10) -0.2(3)
C(9) N(3) C(8) C(7) 178.9(2)
C(9) N(3) C(8) C(12) -0.3(3)
Co(1) N(4) C(14) C(13) 0.5(2)
Co(1) N(4) C(14) C(18) 178.9(2)
Co(1) N(4) C(15) N(6) 4.1(3)
Co(1) N(4) C(15) C(16) -176.47(17)
C(14) N(4) C(15) N(6) -177.83(19)
C(14) N(4) C(15) C(16) 1.6(3)
C(15) N(4) C(14) C(13) -177.9(2)
C(15) N(4) C(14) C(18) 0.5(3)
C(9) N(5) C(19) O(1) -3.0(4)
C(9) N(5) C(19) C(20) 178.3(2)
C(19) N(5) C(9) N(3) 170.0(2)
C(19) N(5) C(9) C(10) -11.8(3)
C(15) N(6) C(24) O(2) 3.7(3)
C(15) N(6) C(24) C(25) -178.6(2)
C(24) N(6) C(15) N(4) -178.9(2)
C(24) N(6) C(15) C(16) 1.8(3)
Co(1) N(7) N(8) N(9) 179(5)
Co(1) N(10) N(11) N(12) -158(18)
N(1) C(1) C(2) N(2) -32.9(3)
N(1) C(1) C(2) C(6) 150.0(2)
N(2) C(2) C(6) C(5) -2.3(3)
C(1) C(2) C(6) C(5) 174.7(2)
N(2) C(3) C(4) C(5) -1.5(3)
C(3) C(4) C(5) C(6) 3.0(3)
C(4) C(5) C(6) C(2) -1.2(3)
N(1) C(7) C(8) N(3) 45.8(2)
N(1) C(7) C(8) C(12) -135.0(2)
N(3) C(8) C(12) C(11) 0.2(3)
C(7) C(8) C(12) C(11) -178.9(2)
N(3) C(9) C(10) C(11) 0.8(4)
N(5) C(9) C(10) C(11) -177.3(2)
C(9) C(10) C(11) C(12) -0.9(4)
C(10) C(11) C(12) C(8) 0.4(4)
N(1) C(13) C(14) N(4) -33.0(2)
N(1) C(13) C(14) C(18) 148.5(2)
N(4) C(14) C(18) C(17) -2.6(3)
C(13) C(14) C(18) C(17) 175.7(2)
N(4) C(15) C(16) C(17) -1.4(3)
N(6) C(15) C(16) C(17) 177.9(2)
C(15) C(16) C(17) C(18) -0.7(3)
C(16) C(17) C(18) C(14) 2.7(4)
O(1) C(19) C(20) C(21) -104.9(3)
O(1) C(19) C(20) C(22) 133.6(2)
O(1) C(19) C(20) C(23) 13.5(3)
N(5) C(19) C(20) C(21) 73.8(2)
N(5) C(19) C(20) C(22) -47.7(3)
N(5) C(19) C(20) C(23) -167.8(2)
O(2) C(24) C(25) C(26) -145.8(2)
O(2) C(24) C(25) C(27) 92.6(2)
O(2) C(24) C(25) C(28) -25.3(3)
N(6) C(24) C(25) C(26) 36.5(2)
N(6) C(24) C(25) C(27) -85.1(2)
N(6) C(24) C(25) C(28) 157.0(2)
